data_4080257
loop_
_publ_author_name
'Dulong, Florian'
'Thu\'ery, Pierre'
'Ephritikhine, Michel'
'Cantat, Thibault'

_publ_section_title
;
 Synthesis ofN-Aryloxy-\b-diketiminate Ligands and Coordination to
 Zirconium, Ytterbium, Thorium, and Uranium
;
_journal_issue 5
_journal_name_full Organometallics
_journal_page_first 1328
_journal_paper_doi 10.1021/om3010355
_journal_volume 32
_journal_year 2013
_chemical_absolute_configuration unk
_chemical_formula_sum 'C19 H30 B F4 N O'
_chemical_formula_weight 375.25
_space_group_IT_number 19
_symmetry_cell_setting orthorhombic
_symmetry_space_group_name_Hall 'P 2ac 2ab'
_symmetry_space_group_name_H-M 'P 21 21 21'
_atom_sites_solution_hydrogens geom
_atom_sites_solution_primary direct
_atom_sites_solution_secondary difmap
_audit_creation_method SHELXL-97
_cell_angle_alpha 90.00
_cell_angle_beta 90.00
_cell_angle_gamma 90.00
_cell_formula_units_Z 4
_cell_length_a 10.5912(5)
_cell_length_b 14.0519(7)
_cell_length_c 14.0695(5)
_cell_measurement_reflns_used 35900
_cell_measurement_temperature 150(2)
_cell_measurement_theta_max 25.68
_cell_measurement_theta_min 2.05
_cell_volume 2093.91(16)
_computing_cell_refinement 'HKL2000 (Otwinowski & Minor, 1997)'
_computing_data_collection 'COLLECT (Nonius, 1998)'
_computing_data_reduction 'HKL2000 (Otwinowski & Minor, 1997)'
_computing_molecular_graphics 'SHELXTL (Sheldrick, 2008)'
_computing_publication_material 'SHELXTL (Sheldrick, 2008); PLATON (Spek, 2003)'
_computing_structure_refinement 'SHELXL-97 (Sheldrick, 2008)'
_computing_structure_solution 'SHELXS-97 (Sheldrick, 2008)'
_diffrn_ambient_temperature 150(2)
_diffrn_measured_fraction_theta_full 0.993
_diffrn_measured_fraction_theta_max 0.993
_diffrn_measurement_device_type 'Nonius Kappa-CCD area-detector diffractometer'
_diffrn_measurement_method 'two \f and one \w scans with 2\% steps (238 frames)'
_diffrn_radiation_monochromator graphite
_diffrn_radiation_source 'fine-focus sealed tube'
_diffrn_radiation_type MoK\a
_diffrn_radiation_wavelength 0.71073
_diffrn_reflns_av_R_equivalents 0.0257
_diffrn_reflns_av_sigmaI/netI 0.0193
_diffrn_reflns_limit_h_max 12
_diffrn_reflns_limit_h_min 0
_diffrn_reflns_limit_k_max 17
_diffrn_reflns_limit_k_min 0
_diffrn_reflns_limit_l_max 17
_diffrn_reflns_limit_l_min 0
_diffrn_reflns_number 35900
_diffrn_reflns_theta_full 25.68
_diffrn_reflns_theta_max 25.68
_diffrn_reflns_theta_min 2.05
_diffrn_standards_decay_% 0
_diffrn_standards_interval_time 0
_diffrn_standards_number 0
_exptl_absorpt_coefficient_mu 0.096
_exptl_absorpt_correction_type none
_exptl_crystal_colour colourless
_exptl_crystal_density_diffrn 1.190
_exptl_crystal_density_method 'not measured'
_exptl_crystal_description parallelepiped
_exptl_crystal_F_000 800
_exptl_crystal_size_max 0.28
_exptl_crystal_size_mid 0.25
_exptl_crystal_size_min 0.20
_refine_diff_density_max 0.290
_refine_diff_density_min -0.206
_refine_diff_density_rms 0.037
_refine_ls_extinction_coef 0.026(8)
_refine_ls_extinction_expression Fc^*^=kFc[1+0.001xFc^2^\l^3^/sin(2\q)]^-1/4^
_refine_ls_extinction_method SHELXL
_refine_ls_goodness_of_fit_ref 1.063
_refine_ls_hydrogen_treatment constr
_refine_ls_matrix_type full
_refine_ls_number_parameters 243
_refine_ls_number_reflns 2253
_refine_ls_number_restraints 12
_refine_ls_restrained_S_all 1.135
_refine_ls_R_factor_all 0.0580
_refine_ls_R_factor_gt 0.0526
_refine_ls_shift/su_max 0.000
_refine_ls_shift/su_mean 0.000
_refine_ls_structure_factor_coef Fsqd
_refine_ls_weighting_details 'calc w=1/[\s^2^(Fo^2^)+(0.0932P)^2^+0.5343P] where P=(Fo^2^+2Fc^2^)/3'
_refine_ls_weighting_scheme calc
_refine_ls_wR_factor_gt 0.1495
_refine_ls_wR_factor_ref 0.1544
_reflns_number_gt 2014
_reflns_number_total 2253
_reflns_threshold_expression >2sigma(I)
_cod_data_source_file om3010355_si_002.cif
_cod_data_source_block 7
_cod_database_code 4080257

loop_
_symmetry_equiv_pos_as_xyz
'x, y, z'
'-x+1/2, -y, z+1/2'
'-x, y+1/2, -z+1/2'
'x+1/2, -y+1/2, -z'

loop_
_atom_site_label
_atom_site_type_symbol
_atom_site_fract_x
_atom_site_fract_y
_atom_site_fract_z
_atom_site_U_iso_or_equiv
_atom_site_adp_type
_atom_site_occupancy
_atom_site_symmetry_multiplicity
_atom_site_calc_flag
_atom_site_refinement_flags
O1 O 0.0350(2) 1.12014(18) 0.84132(19) 0.0576(7) Uani 1 1 d .
N1 N 0.3627(3) 0.96071(18) 0.88536(18) 0.0438(6) Uani 1 1 d .
H1 H 0.4359 0.9887 0.9104 0.053 Uiso 1 1 d R
B1 B 0.6587(4) 1.0556(3) 0.9766(3) 0.0584(10) Uani 1 1 d .
F1 F 0.6130(2) 1.04157(19) 0.88567(17) 0.0768(7) Uani 1 1 d .
F2 F 0.5713(4) 1.0171(3) 1.0381(2) 0.1178(13) Uani 1 1 d .
F3 F 0.7744(3) 1.0122(2) 0.9841(2) 0.0886(9) Uani 1 1 d .
F4 F 0.6719(3) 1.15206(18) 0.9910(2) 0.0895(9) Uani 1 1 d .
C1 C 0.0408(3) 1.0283(3) 0.8193(2) 0.0550(8) Uani 1 1 d .
C2 C 0.1519(3) 0.9804(2) 0.8358(2) 0.0499(8) Uani 1 1 d .
H2 H 0.1515 0.9158 0.8216 0.060 Uiso 1 1 calc R
C3 C 0.2666(3) 1.0172(2) 0.8715(2) 0.0457(7) Uani 1 1 d .
C4 C -0.0709(4) 0.9801(4) 0.7797(4) 0.0766(12) Uani 1 1 d .
H4A H -0.1377 0.9806 0.8258 0.115 Uiso 1 1 calc R
H4B H -0.0497 0.9155 0.7642 0.115 Uiso 1 1 calc R
H4C H -0.0981 1.0127 0.7234 0.115 Uiso 1 1 calc R
C5 C 0.2885(3) 1.1208(2) 0.8932(3) 0.0528(8) Uani 1 1 d .
H5A H 0.3725 1.1292 0.9174 0.079 Uiso 1 1 calc R
H5B H 0.2285 1.1417 0.9399 0.079 Uiso 1 1 calc R
H5C H 0.2784 1.1575 0.8361 0.079 Uiso 1 1 calc R
C6 C -0.0809(4) 1.1748(3) 0.8242(3) 0.0694(11) Uani 1 1 d .
H6A H -0.0936 1.1841 0.7565 0.083 Uiso 1 1 calc R
H6B H -0.1535 1.1414 0.8497 0.083 Uiso 1 1 calc R
C7 C -0.0649(5) 1.2662(3) 0.8717(5) 0.1051(19) Uani 1 1 d .
H7A H -0.0513 1.2560 0.9384 0.158 Uiso 1 1 calc R
H7B H -0.1394 1.3041 0.8629 0.158 Uiso 1 1 calc R
H7C H 0.0066 1.2988 0.8452 0.158 Uiso 1 1 calc R
C8 C 0.3638(3) 0.8601(2) 0.8627(2) 0.0428(7) Uani 1 1 d .
C9 C 0.3168(3) 0.7951(3) 0.9294(2) 0.0505(8) Uani 1 1 d .
C10 C 0.3142(3) 0.7002(3) 0.9028(3) 0.0563(9) Uani 1 1 d .
H10 H 0.2832 0.6551 0.9451 0.068 Uiso 1 1 calc R
C11 C 0.3567(4) 0.6715(2) 0.8144(3) 0.0553(8) Uani 1 1 d .
H11 H 0.3528 0.6076 0.7977 0.066 Uiso 1 1 calc R
C12 C 0.4048(3) 0.7368(2) 0.7507(2) 0.0505(8) Uani 1 1 d .
H12 H 0.4335 0.7161 0.6917 0.061 Uiso 1 1 calc R
C13 C 0.4113(3) 0.8332(2) 0.7734(2) 0.0427(7) Uani 1 1 d .
C14 C 0.2739(4) 0.8270(3) 1.0273(3) 0.0635(10) Uani 1 1 d .
H14 H 0.2563 0.8954 1.0238 0.076 Uiso 1 1 calc R
C15 C 0.1559(6) 0.7789(7) 1.0609(5) 0.147(3) Uani 1 1 d U
H15A H 0.1700 0.7116 1.0649 0.220 Uiso 1 1 calc R
H15B H 0.0887 0.7913 1.0167 0.220 Uiso 1 1 calc R
H15C H 0.1332 0.8030 1.1224 0.220 Uiso 1 1 calc R
C16 C 0.3754(6) 0.8131(6) 1.1000(4) 0.118(2) Uani 1 1 d U
H16A H 0.3942 0.7465 1.1057 0.177 Uiso 1 1 calc R
H16B H 0.3471 0.8371 1.1602 0.177 Uiso 1 1 calc R
H16C H 0.4499 0.8468 1.0807 0.177 Uiso 1 1 calc R
C17 C 0.4709(4) 0.9039(2) 0.7053(2) 0.0505(8) Uani 1 1 d .
H17 H 0.4654 0.9669 0.7348 0.061 Uiso 1 1 calc R
C18 C 0.4009(5) 0.9085(4) 0.6116(3) 0.0877(15) Uani 1 1 d .
H18A H 0.4440 0.9511 0.5693 0.132 Uiso 1 1 calc R
H18B H 0.3165 0.9311 0.6223 0.132 Uiso 1 1 calc R
H18C H 0.3976 0.8462 0.5837 0.132 Uiso 1 1 calc R
C19 C 0.6097(4) 0.8817(3) 0.6909(3) 0.0721(12) Uani 1 1 d .
H19A H 0.6514 0.8799 0.7514 0.108 Uiso 1 1 calc R
H19B H 0.6473 0.9301 0.6520 0.108 Uiso 1 1 calc R
H19C H 0.6182 0.8210 0.6601 0.108 Uiso 1 1 calc R

loop_
_atom_site_aniso_label
_atom_site_aniso_U_11
_atom_site_aniso_U_22
_atom_site_aniso_U_33
_atom_site_aniso_U_23
_atom_site_aniso_U_13
_atom_site_aniso_U_12
O1 0.0452(12) 0.0583(14) 0.0692(15) 0.0029(12) -0.0015(12) 0.0074(11)
N1 0.0396(13) 0.0463(13) 0.0456(13) -0.0059(11) -0.0017(11) -0.0017(11)
B1 0.060(2) 0.058(2) 0.057(2) 0.0024(19) -0.008(2) -0.0074(19)
F1 0.0659(14) 0.0974(17) 0.0671(13) 0.0089(13) -0.0183(12) -0.0167(13)
F2 0.141(3) 0.127(3) 0.0856(19) 0.0113(18) 0.034(2) -0.043(2)
F3 0.0804(18) 0.0856(17) 0.0998(19) 0.0012(15) -0.0329(16) 0.0189(14)
F4 0.096(2) 0.0640(14) 0.109(2) -0.0111(14) 0.0061(18) -0.0017(13)
C1 0.0486(18) 0.066(2) 0.0507(17) -0.0062(16) 0.0010(15) 0.0010(16)
C2 0.0456(17) 0.0517(17) 0.0525(17) -0.0093(15) 0.0005(14) 0.0000(14)
C3 0.0457(16) 0.0516(18) 0.0398(14) -0.0054(14) 0.0051(13) -0.0031(14)
C4 0.045(2) 0.094(3) 0.090(3) -0.022(3) -0.009(2) 0.004(2)
C5 0.0536(18) 0.0509(17) 0.0539(18) -0.0095(16) 0.0048(16) -0.0027(15)
C6 0.0488(19) 0.077(3) 0.082(3) 0.007(2) -0.0009(19) 0.0146(19)
C7 0.090(4) 0.069(3) 0.156(6) -0.006(3) -0.013(4) 0.027(3)
C8 0.0379(14) 0.0461(16) 0.0442(15) -0.0018(12) -0.0022(13) -0.0029(13)
C9 0.0392(16) 0.067(2) 0.0453(16) 0.0079(15) -0.0027(14) -0.0025(15)
C10 0.0482(18) 0.059(2) 0.062(2) 0.0166(17) -0.0054(16) -0.0105(16)
C11 0.0541(19) 0.0449(16) 0.067(2) 0.0011(16) -0.0128(17) -0.0032(15)
C12 0.0555(18) 0.0459(17) 0.0501(17) -0.0049(14) -0.0068(15) 0.0025(15)
C13 0.0439(15) 0.0428(15) 0.0413(14) 0.0004(12) -0.0051(13) -0.0010(13)
C14 0.058(2) 0.080(2) 0.0521(18) 0.0075(19) 0.0123(17) -0.0018(19)
C15 0.092(4) 0.244(8) 0.103(4) -0.037(5) 0.042(3) -0.064(5)
C16 0.097(4) 0.199(6) 0.058(2) -0.022(4) -0.009(2) 0.010(4)
C17 0.0605(19) 0.0456(16) 0.0455(16) -0.0014(14) 0.0054(15) -0.0031(16)
C18 0.105(4) 0.098(3) 0.061(2) 0.031(2) -0.017(3) -0.022(3)
C19 0.065(2) 0.072(2) 0.079(3) 0.003(2) 0.022(2) -0.005(2)

loop_
_atom_type_symbol
_atom_type_description
_atom_type_scat_dispersion_real
_atom_type_scat_dispersion_imag
_atom_type_scat_source
C C 0.0033 0.0016 'International Tables Vol C Tables 4.2.6.8 and 6.1.1.4'
H H 0.0000 0.0000 'International Tables Vol C Tables 4.2.6.8 and 6.1.1.4'
N N 0.0061 0.0033 'International Tables Vol C Tables 4.2.6.8 and 6.1.1.4'
O O 0.0106 0.0060 'International Tables Vol C Tables 4.2.6.8 and 6.1.1.4'
B B 0.0013 0.0007 'International Tables Vol C Tables 4.2.6.8 and 6.1.1.4'
F F 0.0171 0.0103 'International Tables Vol C Tables 4.2.6.8 and 6.1.1.4'

loop_
_geom_angle_atom_site_label_1
_geom_angle_atom_site_label_2
_geom_angle_atom_site_label_3
_geom_angle
C1 O1 C6 120.6(3)
C3 N1 C8 124.5(3)
C3 N1 H1 116.5
C8 N1 H1 119.0
F3 B1 F4 109.6(4)
F3 B1 F2 112.2(4)
F4 B1 F2 111.3(4)
F3 B1 F1 108.7(4)
F4 B1 F1 108.2(3)
F2 B1 F1 106.8(3)
O1 C1 C2 118.4(3)
O1 C1 C4 119.8(4)
C2 C1 C4 121.8(4)
C1 C2 C3 128.1(3)
C1 C2 H2 115.9
C3 C2 H2 115.9
N1 C3 C2 120.1(3)
N1 C3 C5 116.0(3)
C2 C3 C5 123.9(3)
C1 C4 H4A 109.5
C1 C4 H4B 109.5
H4A C4 H4B 109.5
C1 C4 H4C 109.5
H4A C4 H4C 109.5
H4B C4 H4C 109.5
C3 C5 H5A 109.5
C3 C5 H5B 109.5
H5A C5 H5B 109.5
C3 C5 H5C 109.5
H5A C5 H5C 109.5
H5B C5 H5C 109.5
C7 C6 O1 106.8(4)
C7 C6 H6A 110.4
O1 C6 H6A 110.4
C7 C6 H6B 110.4
O1 C6 H6B 110.4
H6A C6 H6B 108.6
C6 C7 H7A 109.5
C6 C7 H7B 109.5
H7A C7 H7B 109.5
C6 C7 H7C 109.5
H7A C7 H7C 109.5
H7B C7 H7C 109.5
C9 C8 C13 123.4(3)
C9 C8 N1 119.1(3)
C13 C8 N1 117.5(3)
C10 C9 C8 117.0(3)
C10 C9 C14 121.5(3)
C8 C9 C14 121.5(3)
C11 C10 C9 121.2(3)
C11 C10 H10 119.4
C9 C10 H10 119.4
C12 C11 C10 120.7(3)
C12 C11 H11 119.7
C10 C11 H11 119.7
C11 C12 C13 121.0(3)
C11 C12 H12 119.5
C13 C12 H12 119.5
C12 C13 C8 116.7(3)
C12 C13 C17 120.8(3)
C8 C13 C17 122.5(3)
C16 C14 C15 109.0(4)
C16 C14 C9 111.5(4)
C15 C14 C9 113.7(4)
C16 C14 H14 107.4
C15 C14 H14 107.4
C9 C14 H14 107.4
C14 C15 H15A 109.5
C14 C15 H15B 109.5
H15A C15 H15B 109.5
C14 C15 H15C 109.5
H15A C15 H15C 109.5
H15B C15 H15C 109.5
C14 C16 H16A 109.5
C14 C16 H16B 109.5
H16A C16 H16B 109.5
C14 C16 H16C 109.5
H16A C16 H16C 109.5
H16B C16 H16C 109.5
C18 C17 C19 111.6(4)
C18 C17 C13 112.0(3)
C19 C17 C13 110.7(3)
C18 C17 H17 107.5
C19 C17 H17 107.5
C13 C17 H17 107.5
C17 C18 H18A 109.5
C17 C18 H18B 109.5
H18A C18 H18B 109.5
C17 C18 H18C 109.5
H18A C18 H18C 109.5
H18B C18 H18C 109.5
C17 C19 H19A 109.5
C17 C19 H19B 109.5
H19A C19 H19B 109.5
C17 C19 H19C 109.5
H19A C19 H19C 109.5
H19B C19 H19C 109.5

loop_
_geom_bond_atom_site_label_1
_geom_bond_atom_site_label_2
_geom_bond_distance
O1 C1 1.329(5)
O1 C6 1.468(5)
N1 C3 1.305(4)
N1 C8 1.450(4)
N1 H1 0.9382
B1 F3 1.372(5)
B1 F4 1.377(5)
B1 F2 1.378(6)
B1 F1 1.382(5)
C1 C2 1.375(5)
C1 C4 1.473(6)
C2 C3 1.413(5)
C2 H2 0.9300
C3 C5 1.505(5)
C4 H4A 0.9600
C4 H4B 0.9600
C4 H4C 0.9600
C5 H5A 0.9600
C5 H5B 0.9600
C5 H5C 0.9600
C6 C7 1.458(7)
C6 H6A 0.9700
C6 H6B 0.9700
C7 H7A 0.9600
C7 H7B 0.9600
C7 H7C 0.9600
C8 C9 1.400(5)
C8 C13 1.405(4)
C9 C10 1.385(5)
C9 C14 1.519(5)
C10 C11 1.383(6)
C10 H10 0.9300
C11 C12 1.380(5)
C11 H11 0.9300
C12 C13 1.393(4)
C12 H12 0.9300
C13 C17 1.518(4)
C14 C16 1.496(7)
C14 C15 1.497(7)
C14 H14 0.9800
C15 H15A 0.9600
C15 H15B 0.9600
C15 H15C 0.9600
C16 H16A 0.9600
C16 H16B 0.9600
C16 H16C 0.9600
C17 C18 1.515(5)
C17 C19 1.516(6)
C17 H17 0.9800
C18 H18A 0.9600
C18 H18B 0.9600
C18 H18C 0.9600
C19 H19A 0.9600
C19 H19B 0.9600
C19 H19C 0.9600

loop_
_geom_hbond_atom_site_label_D
_geom_hbond_atom_site_label_H
_geom_hbond_atom_site_label_A
_geom_hbond_distance_DH
_geom_hbond_distance_HA
_geom_hbond_distance_DA
_geom_hbond_angle_DHA
N1 H1 F1 0.94 2.05 2.884(4) 147.7
N1 H1 F2 0.94 2.33 3.181(5) 150.4
